data_7208162
loop_
_publ_author_name
'Gong, Yun'
'Wu, Tao'
'Lin, Jianhua'
'Wang, Baoshan'

_publ_section_title
;
 Metal--organic frameworks built from achiral
 cyclohex-1-ene-1,2-dicarboxylate: syntheses, structures and
 photoluminescence properties
;
_journal_issue 17
_journal_name_full CrystEngComm
_journal_page_first 5649
_journal_paper_doi 10.1039/c2ce06415d
_journal_volume 14
_journal_year 2012
_chemical_formula_sum 'C18 H18 N2 O5 Zn'
_chemical_formula_weight 407.70
_chemical_name_systematic
;
?
;
_space_group_IT_number 155
_symmetry_cell_setting trigonal
_symmetry_space_group_name_Hall 'R 3 2"'
_symmetry_space_group_name_H-M 'R 3 2 :H'
_atom_sites_solution_hydrogens geom
_atom_sites_solution_primary direct
_atom_sites_solution_secondary difmap
_audit_creation_method 'CrysAlis RED(Oxford Diffraction 2007)'
_cell_angle_alpha 90.00
_cell_angle_beta 90.00
_cell_angle_gamma 120.00
_cell_formula_units_Z 9
_cell_length_a 18.2300(4)
_cell_length_b 18.2300(4)
_cell_length_c 17.1118(5)
_cell_measurement_reflns_used 3001
_cell_measurement_temperature 293(2)
_cell_measurement_theta_max 28.9157
_cell_measurement_theta_min 2.5200
_cell_volume 4924.9(2)
_computing_cell_refinement 'CrysAlis RED(Oxford Diffraction, 2009)'
_computing_data_collection 'CrysAlis CCD(Oxford Diffraction, 2009)'
_computing_data_reduction 'CrysAlis RED(Oxford Diffraction, 2009)'
_computing_molecular_graphics 'SHELXTL (Sheldrick, 2008)'
_computing_publication_material 'publCIF (Westrip, 2010)'
_computing_structure_refinement 'SHELXTL (Sheldrick, 2008)'
_computing_structure_solution 'SHELXTL (Sheldrick, 2008)'
_diffrn_ambient_temperature 293(2)
_diffrn_measured_fraction_theta_full 0.966
_diffrn_measured_fraction_theta_max 0.966
_diffrn_measurement_device_type 'Oxford Diffraction Xcalibur/Sapphire3'
_diffrn_measurement_method '\w scans'
_diffrn_radiation_monochromator graphite
_diffrn_radiation_source 'Enhance (Mo) X-ray Source'
_diffrn_radiation_type MoK\a
_diffrn_radiation_wavelength 0.71073
_diffrn_reflns_av_R_equivalents 0.0000
_diffrn_reflns_av_sigmaI/netI 0.0270
_diffrn_reflns_limit_h_max 10
_diffrn_reflns_limit_h_min -21
_diffrn_reflns_limit_k_max 21
_diffrn_reflns_limit_k_min 0
_diffrn_reflns_limit_l_max 19
_diffrn_reflns_limit_l_min 0
_diffrn_reflns_number 1843
_diffrn_reflns_theta_full 25.00
_diffrn_reflns_theta_max 25.00
_diffrn_reflns_theta_min 2.71
_exptl_absorpt_coefficient_mu 1.141
_exptl_absorpt_correction_T_max 1.00000
_exptl_absorpt_correction_T_min 0.83571
_exptl_absorpt_correction_type multi-scan
_exptl_absorpt_process_details 'CrysAlis RED(Oxford Diffraction 2009)'
_exptl_crystal_colour yellow
_exptl_crystal_density_diffrn 1.237
_exptl_crystal_density_method 'not measured'
_exptl_crystal_description block
_exptl_crystal_F_000 1800
_exptl_crystal_size_max 0.30
_exptl_crystal_size_mid 0.27
_exptl_crystal_size_min 0.21
_platon_squeeze_details
;
162 electrons were removed from the unit cell,
corresponding to 9 water molecules in the unit
cell. The number of molecules in the unit cell
is 9, indicating the formula unit of complex 1
contains one water molecule.
;
_refine_diff_density_max 1.200
_refine_diff_density_min -0.844
_refine_diff_density_rms 0.136
_refine_ls_abs_structure_details 'Flack H D (1983), Acta Cryst. A39, 876-881'
_refine_ls_abs_structure_Flack 0.07(5)
_refine_ls_extinction_method none
_refine_ls_goodness_of_fit_ref 1.082
_refine_ls_hydrogen_treatment constr
_refine_ls_matrix_type full
_refine_ls_number_parameters 90
_refine_ls_number_reflns 1843
_refine_ls_number_restraints 4
_refine_ls_restrained_S_all 1.117
_refine_ls_R_factor_all 0.0847
_refine_ls_R_factor_gt 0.0794
_refine_ls_shift/su_max 0.000
_refine_ls_shift/su_mean 0.000
_refine_ls_structure_factor_coef Fsqd
_refine_ls_weighting_details 'calc w=1/[\s^2^(Fo^2^)+(0.1760P)^2^+0.0000P] where P=(Fo^2^+2Fc^2^)/3'
_refine_ls_weighting_scheme calc
_refine_ls_wR_factor_gt 0.2133
_refine_ls_wR_factor_ref 0.2198
_reflns_number_gt 1606
_reflns_number_total 1843
_reflns_threshold_expression >2sigma(I)
_cod_data_source_file c2ce06415d.txt
_cod_data_source_block 20101119-3
_cod_depositor_comments
;
The following automatic conversions were performed:

'_symmetry_cell_setting' value 'Trigonal' changed to 'trigonal'
according to /home/saulius/struct/CIF-dictionaries/cif_core.dic
dictionary named 'cif_core.dic' version 2.4.1 from 2010-06-29.

Automatic conversion script
Id: cif_fix_values 1891 2012-01-12 08:04:46Z andrius 
;
_cod_original_sg_symbol_H-M R32
_cod_database_code 7208162

loop_
_symmetry_equiv_pos_as_xyz
'x, y, z'
'-y, x-y, z'
'-x+y, -x, z'
'y, x, -z'
'-x, -x+y, -z'
'x-y, -y, -z'
'x+2/3, y+1/3, z+1/3'
'-y+2/3, x-y+1/3, z+1/3'
'-x+y+2/3, -x+1/3, z+1/3'
'y+2/3, x+1/3, -z+1/3'
'-x+2/3, -x+y+1/3, -z+1/3'
'x-y+2/3, -y+1/3, -z+1/3'
'x+1/3, y+2/3, z+2/3'
'-y+1/3, x-y+2/3, z+2/3'
'-x+y+1/3, -x+2/3, z+2/3'
'y+1/3, x+2/3, -z+2/3'
'-x+1/3, -x+y+2/3, -z+2/3'
'x-y+1/3, -y+2/3, -z+2/3'

loop_
_atom_site_label
_atom_site_type_symbol
_atom_site_fract_x
_atom_site_fract_y
_atom_site_fract_z
_atom_site_U_iso_or_equiv
_atom_site_adp_type
_atom_site_occupancy
_atom_site_symmetry_multiplicity
_atom_site_calc_flag
_atom_site_refinement_flags
Zn1 Zn 1.0000 0.63560(5) 1.0000 0.0501(4) Uani 1 2 d S
N1 N 0.9302(4) 0.5252(4) 0.9372(3) 0.0511(14) Uani 1 1 d .
O1 O 0.9457(8) 0.6459(10) 1.0921(7) 0.174(4) Uani 1 1 d D
O2 O 0.8847(8) 0.6624(11) 0.9962(6) 0.174(4) Uani 1 1 d D
C1 C 0.8237(8) 0.6548(10) 1.1296(6) 0.117(3) Uani 1 1 d D
C2 C 0.7416(8) 0.6375(11) 1.0876(7) 0.117(3) Uani 1 1 d .
H2A H 0.7571 0.6674 1.0381 0.140 Uiso 1 1 calc R
H2B H 0.7089 0.5774 1.0760 0.140 Uiso 1 1 calc R
C3 C 0.6879(8) 0.6612(10) 1.1291(8) 0.117(3) Uani 1 1 d .
H3A H 0.6967 0.7135 1.1060 0.140 Uiso 1 1 calc R
H3B H 0.6299 0.6183 1.1179 0.140 Uiso 1 1 calc R
C4 C 0.8832(11) 0.6524(15) 1.0706(9) 0.174(4) Uani 1 1 d D
C5 C 0.9493(4) 0.5197(4) 0.8626(4) 0.0520(15) Uani 1 1 d .
H5 H 0.9944 0.5668 0.8395 0.062 Uiso 1 1 calc R
C6 C 0.9042(5) 0.4464(4) 0.8183(4) 0.0544(15) Uani 1 1 d .
H6 H 0.9156 0.4460 0.7654 0.065 Uiso 1 1 calc R
C7 C 0.8428(4) 0.3748(5) 0.8544(4) 0.0534(16) Uani 1 1 d .
C8 C 0.8227(6) 0.3793(5) 0.9322(4) 0.066(2) Uani 1 1 d .
H8 H 0.7800 0.3325 0.9579 0.080 Uiso 1 1 calc R
C9 C 0.8684(6) 0.4556(5) 0.9689(5) 0.0652(19) Uani 1 1 d .
H9 H 0.8548 0.4588 1.0207 0.078 Uiso 1 1 calc R

loop_
_atom_site_aniso_label
_atom_site_aniso_U_11
_atom_site_aniso_U_22
_atom_site_aniso_U_33
_atom_site_aniso_U_23
_atom_site_aniso_U_13
_atom_site_aniso_U_12
Zn1 0.0623(7) 0.0492(5) 0.0432(7) -0.0023(2) -0.0045(5) 0.0311(4)
N1 0.057(3) 0.054(3) 0.048(3) -0.012(2) -0.011(2) 0.032(3)
O1 0.133(5) 0.226(8) 0.168(7) -0.075(7) 0.002(6) 0.093(6)
O2 0.133(5) 0.226(8) 0.168(7) -0.075(7) 0.002(6) 0.093(6)
C1 0.097(4) 0.198(8) 0.089(5) -0.026(5) -0.020(4) 0.098(5)
C2 0.097(4) 0.198(8) 0.089(5) -0.026(5) -0.020(4) 0.098(5)
C3 0.097(4) 0.198(8) 0.089(5) -0.026(5) -0.020(4) 0.098(5)
C4 0.133(5) 0.226(8) 0.168(7) -0.075(7) 0.002(6) 0.093(6)
C5 0.058(4) 0.041(3) 0.059(4) 0.004(3) 0.016(3) 0.026(3)
C6 0.071(4) 0.060(3) 0.044(4) -0.007(3) -0.008(3) 0.041(4)
C7 0.056(4) 0.062(4) 0.046(4) -0.002(3) -0.004(3) 0.033(3)
C8 0.080(5) 0.065(4) 0.049(4) -0.005(3) 0.010(4) 0.032(4)
C9 0.077(5) 0.060(4) 0.057(4) -0.008(3) -0.003(4) 0.033(4)

loop_
_atom_type_symbol
_atom_type_description
_atom_type_scat_dispersion_real
_atom_type_scat_dispersion_imag
_atom_type_scat_source
C C 0.0033 0.0016 'International Tables Vol C Tables 4.2.6.8 and 6.1.1.4'
H H 0.0000 0.0000 'International Tables Vol C Tables 4.2.6.8 and 6.1.1.4'
N N 0.0061 0.0033 'International Tables Vol C Tables 4.2.6.8 and 6.1.1.4'
O O 0.0106 0.0060 'International Tables Vol C Tables 4.2.6.8 and 6.1.1.4'
Zn Zn 0.2839 1.4301 'International Tables Vol C Tables 4.2.6.8 and 6.1.1.4'

loop_
_geom_angle_atom_site_label_1
_geom_angle_atom_site_label_2
_geom_angle_atom_site_label_3
_geom_angle
_geom_angle_site_symmetry_1
_geom_angle_site_symmetry_3
O1 Zn1 O1 138.3(9) 5_767 .
O1 Zn1 N1 92.8(4) 5_767 .
O1 Zn1 N1 115.2(5) . .
O1 Zn1 N1 115.2(5) 5_767 5_767
O1 Zn1 N1 92.8(4) . 5_767
N1 Zn1 N1 96.4(3) . 5_767
O1 Zn1 O2 56.8(4) 5_767 5_767
O1 Zn1 O2 95.1(6) . 5_767
N1 Zn1 O2 148.4(3) . 5_767
N1 Zn1 O2 90.5(4) 5_767 5_767
O1 Zn1 O2 95.1(6) 5_767 .
O1 Zn1 O2 56.8(4) . .
N1 Zn1 O2 90.5(4) . .
N1 Zn1 O2 148.4(3) 5_767 .
O2 Zn1 O2 99.6(8) 5_767 .
O1 Zn1 C4 27.5(4) 5_767 5_767
O1 Zn1 C4 120.8(7) . 5_767
N1 Zn1 C4 119.3(4) . 5_767
N1 Zn1 C4 102.4(5) 5_767 5_767
O2 Zn1 C4 29.5(4) 5_767 5_767
O2 Zn1 C4 100.9(7) . 5_767
C9 N1 C5 116.6(6) . .
C9 N1 Zn1 122.4(5) . .
C5 N1 Zn1 120.8(4) . .
C4 O1 Zn1 107.8(9) . .
C4 O2 Zn1 84.4(8) . .
O1 C4 O2 110.3(12) . .
O1 C4 C1 120.6(13) . .
O2 C4 C1 128.9(14) . .
C1 C1 C4 130.8(9) 12_567 .
C1 C1 C2 119.8(6) 12_567 .
C4 C1 C2 108.8(10) . .
C3 C2 C1 116.3(11) . .
C3 C2 H2A 108.2 . .
C1 C2 H2A 108.2 . .
C3 C2 H2B 108.2 . .
C1 C2 H2B 108.2 . .
H2A C2 H2B 107.4 . .
C3 C3 C2 121.6(9) 12_567 .
C3 C3 H3A 106.9 12_567 .
C2 C3 H3A 106.9 . .
C3 C3 H3B 106.9 12_567 .
C2 C3 H3B 106.9 . .
H3A C3 H3B 106.7 . .
N1 C5 C6 122.7(6) . .
N1 C5 H5 118.7 . .
C6 C5 H5 118.7 . .
C7 C6 C5 118.6(6) . .
C7 C6 H6 120.7 . .
C5 C6 H6 120.7 . .
C6 C7 C8 119.2(7) . .
C6 C7 C7 120.3(8) . 18_556
C8 C7 C7 120.4(8) . 18_556
C9 C8 C7 117.1(7) . .
C9 C8 H8 121.5 . .
C7 C8 H8 121.5 . .
N1 C9 C8 125.6(7) . .
N1 C9 H9 117.2 . .
C8 C9 H9 117.2 . .

loop_
_geom_bond_atom_site_label_1
_geom_bond_atom_site_label_2
_geom_bond_distance
_geom_bond_site_symmetry_2
Zn1 O1 1.919(10) 5_767
Zn1 O1 1.919(10) .
Zn1 N1 2.065(5) .
Zn1 N1 2.065(5) 5_767
Zn1 O2 2.385(12) 5_767
Zn1 O2 2.385(12) .
Zn1 C4 2.596(14) 5_767
N1 C9 1.321(10) .
N1 C5 1.339(9) .
O1 C4 1.258(15) .
O2 C4 1.284(15) .
C4 C1 1.499(14) .
C1 C1 1.32(2) 12_567
C1 C2 1.543(15) .
C2 C3 1.440(16) .
C2 H2A 0.9700 .
C2 H2B 0.9700 .
C3 C3 1.30(3) 12_567
C3 H3A 0.9700 .
C3 H3B 0.9700 .
C5 C6 1.393(9) .
C5 H5 0.9300 .
C6 C7 1.370(10) .
C6 H6 0.9300 .
C7 C8 1.394(11) .
C7 C7 1.494(15) 18_556
C8 C9 1.365(11) .
C8 H8 0.9300 .
C9 H9 0.9300 .

loop_
_platon_squeeze_void_nr
_platon_squeeze_void_average_x
_platon_squeeze_void_average_y
_platon_squeeze_void_average_z
_platon_squeeze_void_volume
_platon_squeeze_void_count_electrons
_platon_squeeze_void_content
1 0.000 0.000 0.000 504 54 ' '
2 0.667 0.333 0.333 502 54 ' '
3 0.333 0.667 0.167 9 0 ' '
4 0.333 0.667 0.667 502 54 ' '
5 0.000 0.000 0.500 9 0 ' '
6 0.667 0.333 0.833 9 0 ' '
